data_2220302
loop_
_publ_author_name
'Kanganga, Nyasha'
'Mann, Kent R.'
'Janzen, Daron E.'

_publ_section_title
;
 Tetra-<i>n</i>-butylammonium
 bis(1,1-dicyanoethylene-2,2-dithiolato)platinum(II)
;
_journal_coeditor_code PK2127
_journal_issue 12
_journal_name_full 'Acta Crystallographica Section E'
_journal_page_first m1552
_journal_paper_doi 10.1107/S1600536808036726
_journal_volume 64
_journal_year 2008
_chemical_formula_iupac '(C16 H36 N)2 [Pt (C4 N2 S2)2]'
_chemical_formula_moiety '2(C16 H36 N +), C8 N4 Pt S4 2-'
_chemical_formula_sum 'C40 H72 N6 Pt S4'
_chemical_formula_weight 960.40
_chemical_name_systematic
;
Tetra-n-butylammonium bis(1,1-dicyanoethylene-2,2-dithiolato)platinum(II)
;
_space_group_IT_number 14
_symmetry_cell_setting monoclinic
_symmetry_space_group_name_Hall '-P 2yn'
_symmetry_space_group_name_H-M 'P 1 21/n 1'
_atom_sites_solution_hydrogens geom
_atom_sites_solution_primary direct
_atom_sites_solution_secondary difmap
_audit_creation_method SHELXL-97
_cell_angle_alpha 90.00
_cell_angle_beta 92.8400(10)
_cell_angle_gamma 90.00
_cell_formula_units_Z 2
_cell_length_a 9.8687(6)
_cell_length_b 16.9556(11)
_cell_length_c 13.8274(9)
_cell_measurement_reflns_used 3207
_cell_measurement_temperature 173(2)
_cell_measurement_theta_max 50.031
_cell_measurement_theta_min 5.509
_cell_volume 2310.9(3)
_computing_cell_refinement 'SAINT (Bruker, 2006)'
_computing_data_collection 'SMART (Bruker,2003)'
_computing_data_reduction 'SAINT (Bruker, 2006)'
_computing_molecular_graphics 'SHELXTL (Sheldrick, 2008)'
_computing_publication_material 'SHELXTL (Sheldrick, 2008)'
_computing_structure_refinement 'SHELXTL (Sheldrick, 2008)'
_computing_structure_solution 'SHELXTL (Sheldrick, 2008)'
_diffrn_ambient_temperature 173(2)
_diffrn_measured_fraction_theta_full 0.999
_diffrn_measured_fraction_theta_max 0.999
_diffrn_measurement_device_type 'Bruker SMART CCD area-detector'
_diffrn_measurement_method \f
_diffrn_radiation_monochromator graphite
_diffrn_radiation_source 'normal-focus sealed tube'
_diffrn_radiation_type MoK\a
_diffrn_radiation_wavelength 0.71069
_diffrn_reflns_av_R_equivalents 0.0331
_diffrn_reflns_av_sigmaI/netI 0.0224
_diffrn_reflns_limit_h_max 11
_diffrn_reflns_limit_h_min -11
_diffrn_reflns_limit_k_max 20
_diffrn_reflns_limit_k_min -20
_diffrn_reflns_limit_l_max 16
_diffrn_reflns_limit_l_min -16
_diffrn_reflns_number 22256
_diffrn_reflns_theta_full 25.05
_diffrn_reflns_theta_max 25.05
_diffrn_reflns_theta_min 1.90
_diffrn_standards_number 0
_exptl_absorpt_coefficient_mu 3.250
_exptl_absorpt_correction_T_max 0.612
_exptl_absorpt_correction_T_min 0.468
_exptl_absorpt_correction_type multi-scan
_exptl_absorpt_process_details '(SADABS; Bruker 2003)'
_exptl_crystal_colour yellow
_exptl_crystal_density_diffrn 1.380
_exptl_crystal_density_method 'not measured'
_exptl_crystal_description plate
_exptl_crystal_F_000 992
_exptl_crystal_size_max 0.4
_exptl_crystal_size_mid 0.2
_exptl_crystal_size_min 0.15
_refine_diff_density_max 1.016
_refine_diff_density_min -0.329
_refine_ls_extinction_method none
_refine_ls_goodness_of_fit_ref 1.093
_refine_ls_hydrogen_treatment constr
_refine_ls_matrix_type full
_refine_ls_number_constraints 0
_refine_ls_number_parameters 236
_refine_ls_number_reflns 4087
_refine_ls_number_restraints 0
_refine_ls_restrained_S_all 1.093
_refine_ls_R_factor_all 0.0400
_refine_ls_R_factor_gt 0.0273
_refine_ls_shift/su_max 0.001
_refine_ls_shift/su_mean 0.000
_refine_ls_structure_factor_coef Fsqd
_refine_ls_weighting_details 'calc w=1/[\s^2^(Fo^2^)+(0.0339P)^2^+3.6638P] where P=(Fo^2^+2Fc^2^)/3'
_refine_ls_weighting_scheme calc
_refine_ls_wR_factor_gt 0.0697
_refine_ls_wR_factor_ref 0.0768
_reflns_number_gt 3226
_reflns_number_total 4087
_reflns_threshold_expression I>2\s(I)
_cod_data_source_file pk2127.cif
_cod_data_source_block I
_cod_original_sg_symbol_H-M 'P 21/n'
_cod_database_code 2220302
_cod_database_fobs_code 2220302

loop_
_symmetry_equiv_pos_as_xyz
'x, y, z'
'-x+1/2, y+1/2, -z+1/2'
'-x, -y, -z'
'x-1/2, -y-1/2, z-1/2'

loop_
_atom_site_type_symbol
_atom_site_label
_atom_site_fract_x
_atom_site_fract_y
_atom_site_fract_z
_atom_site_U_iso_or_equiv
_atom_site_adp_type
_atom_site_calc_flag
_atom_site_refinement_flags
_atom_site_occupancy
Pt Pt1 0.5000 0.5000 0.5000 0.03643(9) Uani d S 1
S S1 0.56122(11) 0.43791(7) 0.64610(8) 0.0434(3) Uani d . 1
S S2 0.30447(11) 0.49674(7) 0.58620(8) 0.0439(2) Uani d . 1
C C1 0.3957(4) 0.4489(2) 0.6793(3) 0.0365(9) Uani d . 1
C C2 0.3440(4) 0.4241(2) 0.7636(3) 0.0395(9) Uani d . 1
C C3 0.2028(5) 0.4321(2) 0.7797(3) 0.0432(10) Uani d . 1
C C4 0.4294(5) 0.3889(2) 0.8383(3) 0.0419(10) Uani d . 1
N N1 0.0899(4) 0.4381(3) 0.7927(3) 0.0585(11) Uani d . 1
N N2 0.4951(5) 0.3608(2) 0.8982(3) 0.0558(10) Uani d . 1
N N3 0.6156(3) 0.15041(17) 0.7976(2) 0.0311(7) Uani d . 1
C C5 0.6718(4) 0.0849(2) 0.7366(3) 0.0325(8) Uani d . 1
H H5A 0.5998 0.0449 0.7250 0.039 Uiso calc R 1
H H5B 0.7471 0.0592 0.7747 0.039 Uiso calc R 1
C C6 0.7239(5) 0.1092(3) 0.6392(3) 0.0513(12) Uani d . 1
H H6A 0.6473 0.1284 0.5965 0.062 Uiso calc R 1
H H6B 0.7899 0.1528 0.6485 0.062 Uiso calc R 1
C C7 0.7915(5) 0.0399(3) 0.5914(3) 0.0530(12) Uani d . 1
H H7A 0.8370 0.0594 0.5338 0.064 Uiso calc R 1
H H7B 0.8626 0.0185 0.6372 0.064 Uiso calc R 1
C C8 0.6986(7) -0.0250(4) 0.5610(5) 0.088(2) Uani d . 1
H H8A 0.7497 -0.0664 0.5293 0.131 Uiso calc R 1
H H8B 0.6276 -0.0047 0.5156 0.131 Uiso calc R 1
H H8C 0.6568 -0.0470 0.6180 0.131 Uiso calc R 1
C C9 0.7213(4) 0.2133(2) 0.8215(3) 0.0364(9) Uani d . 1
H H9A 0.6795 0.2539 0.8620 0.044 Uiso calc R 1
H H9B 0.7446 0.2391 0.7603 0.044 Uiso calc R 1
C C10 0.8523(4) 0.1859(2) 0.8736(3) 0.0407(10) Uani d . 1
H H10A 0.8317 0.1624 0.9368 0.049 Uiso calc R 1
H H10B 0.8954 0.1448 0.8346 0.049 Uiso calc R 1
C C11 0.9494(5) 0.2548(3) 0.8897(3) 0.0454(10) Uani d . 1
H H11A 0.9651 0.2796 0.8264 0.054 Uiso calc R 1
H H11B 0.9063 0.2947 0.9305 0.054 Uiso calc R 1
C C12 1.0841(5) 0.2320(3) 0.9372(4) 0.0548(12) Uani d . 1
H H12A 1.1439 0.2781 0.9408 0.082 Uiso calc R 1
H H12B 1.1256 0.1905 0.8991 0.082 Uiso calc R 1
H H12C 1.0706 0.2124 1.0027 0.082 Uiso calc R 1
C C13 0.5705(4) 0.1106(2) 0.8892(3) 0.0321(8) Uani d . 1
H H13A 0.5059 0.0680 0.8703 0.039 Uiso calc R 1
H H13B 0.6507 0.0855 0.9223 0.039 Uiso calc R 1
C C14 0.5040(5) 0.1638(2) 0.9614(3) 0.0416(10) Uani d . 1
H H14A 0.5685 0.2056 0.9834 0.050 Uiso calc R 1
H H14B 0.4234 0.1896 0.9297 0.050 Uiso calc R 1
C C15 0.4618(4) 0.1166(2) 1.0474(3) 0.0389(9) Uani d . 1
H H15A 0.5434 0.0922 1.0794 0.047 Uiso calc R 1
H H15B 0.4007 0.0736 1.0242 0.047 Uiso calc R 1
C C16 0.3900(5) 0.1654(3) 1.1214(3) 0.0499(11) Uani d . 1
H H16A 0.3599 0.1309 1.1729 0.075 Uiso calc R 1
H H16B 0.3112 0.1916 1.0897 0.075 Uiso calc R 1
H H16C 0.4526 0.2052 1.1492 0.075 Uiso calc R 1
C C17 0.4978(4) 0.1918(2) 0.7443(3) 0.0354(9) Uani d . 1
H H17A 0.4689 0.2363 0.7848 0.042 Uiso calc R 1
H H17B 0.5309 0.2145 0.6839 0.042 Uiso calc R 1
C C18 0.3751(4) 0.1418(2) 0.7184(3) 0.0395(9) Uani d . 1
H H18A 0.3417 0.1178 0.7780 0.047 Uiso calc R 1
H H18B 0.4014 0.0985 0.6750 0.047 Uiso calc R 1
C C19 0.2614(5) 0.1896(3) 0.6683(3) 0.0517(12) Uani d . 1
H H19A 0.2422 0.2362 0.7084 0.062 Uiso calc R 1
H H19B 0.2914 0.2086 0.6052 0.062 Uiso calc R 1
C C20 0.1329(5) 0.1419(3) 0.6520(4) 0.0549(12) Uani d . 1
H H20A 0.0649 0.1735 0.6153 0.082 Uiso calc R 1
H H20B 0.0979 0.1273 0.7146 0.082 Uiso calc R 1
H H20C 0.1526 0.0941 0.6154 0.082 Uiso calc R 1

loop_
_atom_site_aniso_label
_atom_site_aniso_U_11
_atom_site_aniso_U_22
_atom_site_aniso_U_33
_atom_site_aniso_U_12
_atom_site_aniso_U_13
_atom_site_aniso_U_23
Pt1 0.03067(12) 0.04558(14) 0.03345(13) -0.00168(10) 0.00587(8) -0.00881(11)
S1 0.0354(5) 0.0561(6) 0.0392(6) 0.0020(5) 0.0066(4) -0.0062(5)
S2 0.0336(5) 0.0607(7) 0.0379(5) 0.0017(5) 0.0067(4) -0.0022(5)
C1 0.037(2) 0.033(2) 0.040(2) 0.0008(17) 0.0046(17) -0.0123(17)
C2 0.040(2) 0.034(2) 0.045(2) 0.0013(18) 0.0059(19) -0.0068(18)
C3 0.049(3) 0.039(2) 0.043(2) -0.001(2) 0.009(2) -0.0047(19)
C4 0.053(3) 0.032(2) 0.043(3) -0.0012(19) 0.014(2) -0.0088(19)
N1 0.045(2) 0.063(3) 0.069(3) 0.001(2) 0.022(2) 0.004(2)
N2 0.071(3) 0.047(2) 0.050(2) 0.006(2) 0.008(2) 0.0006(19)
N3 0.0361(17) 0.0295(16) 0.0282(17) 0.0022(13) 0.0071(13) 0.0044(13)
C5 0.038(2) 0.0298(19) 0.031(2) 0.0043(16) 0.0081(16) -0.0007(15)
C6 0.067(3) 0.047(3) 0.041(3) 0.003(2) 0.024(2) 0.007(2)
C7 0.060(3) 0.056(3) 0.045(3) 0.002(2) 0.026(2) 0.000(2)
C8 0.080(4) 0.102(5) 0.083(4) -0.016(4) 0.034(4) -0.046(4)
C9 0.043(2) 0.030(2) 0.037(2) -0.0031(17) 0.0095(18) 0.0057(17)
C10 0.041(2) 0.038(2) 0.043(2) -0.0033(18) 0.0023(19) 0.0032(18)
C11 0.053(3) 0.041(2) 0.043(2) -0.007(2) 0.000(2) 0.0058(19)
C12 0.054(3) 0.057(3) 0.052(3) -0.011(2) -0.008(2) -0.004(2)
C13 0.039(2) 0.030(2) 0.028(2) 0.0020(16) 0.0077(16) 0.0059(15)
C14 0.053(3) 0.033(2) 0.039(2) 0.0041(18) 0.0141(19) 0.0023(18)
C15 0.047(2) 0.042(2) 0.028(2) 0.0022(19) 0.0080(18) -0.0009(17)
C16 0.055(3) 0.055(3) 0.040(3) 0.003(2) 0.016(2) 0.000(2)
C17 0.041(2) 0.034(2) 0.032(2) 0.0081(17) 0.0054(17) 0.0061(16)
C18 0.042(2) 0.039(2) 0.037(2) 0.0074(18) 0.0019(18) 0.0018(18)
C19 0.049(3) 0.055(3) 0.051(3) 0.012(2) -0.001(2) 0.008(2)
C20 0.044(3) 0.068(3) 0.052(3) 0.012(2) -0.003(2) 0.001(2)

loop_
_atom_type_symbol
_atom_type_description
_atom_type_scat_dispersion_real
_atom_type_scat_dispersion_imag
_atom_type_scat_source
C C 0.0033 0.0016 'International Tables Vol C Tables 4.2.6.8 and 6.1.1.4'
H H 0.0000 0.0000 'International Tables Vol C Tables 4.2.6.8 and 6.1.1.4'
N N 0.0061 0.0033 'International Tables Vol C Tables 4.2.6.8 and 6.1.1.4'
S S 0.1246 0.1234 'International Tables Vol C Tables 4.2.6.8 and 6.1.1.4'
Pt Pt -1.7033 8.3905 'International Tables Vol C Tables 4.2.6.8 and 6.1.1.4'

loop_
_geom_angle_atom_site_label_1
_geom_angle_atom_site_label_2
_geom_angle_atom_site_label_3
_geom_angle_site_symmetry_1
_geom_angle_site_symmetry_3
_geom_angle
S2 Pt1 S2 . 3_666 180.0
S2 Pt1 S1 . . 74.35(4)
S2 Pt1 S1 3_666 . 105.65(4)
S2 Pt1 S1 . 3_666 105.65(4)
S2 Pt1 S1 3_666 3_666 74.35(4)
S1 Pt1 S1 . 3_666 180.0
C1 S1 Pt1 . . 88.49(15)
C1 S2 Pt1 . . 88.74(14)
C2 C1 S1 . . 126.4(3)
C2 C1 S2 . . 125.2(3)
S1 C1 S2 . . 108.4(2)
C1 C2 C3 . . 120.9(4)
C1 C2 C4 . . 121.0(4)
C3 C2 C4 . . 118.1(4)
N1 C3 C2 . . 179.6(5)
N2 C4 C2 . . 178.8(5)
C9 N3 C5 . . 111.7(3)
C9 N3 C17 . . 106.4(3)
C5 N3 C17 . . 111.2(3)
C9 N3 C13 . . 110.9(3)
C5 N3 C13 . . 105.6(3)
C17 N3 C13 . . 111.2(3)
N3 C5 C6 . . 116.3(3)
N3 C5 H5A . . 108.2
C6 C5 H5A . . 108.2
N3 C5 H5B . . 108.2
C6 C5 H5B . . 108.2
H5A C5 H5B . . 107.4
C7 C6 C5 . . 110.5(4)
C7 C6 H6A . . 109.5
C5 C6 H6A . . 109.5
C7 C6 H6B . . 109.5
C5 C6 H6B . . 109.5
H6A C6 H6B . . 108.1
C8 C7 C6 . . 114.8(5)
C8 C7 H7A . . 108.6
C6 C7 H7A . . 108.6
C8 C7 H7B . . 108.6
C6 C7 H7B . . 108.6
H7A C7 H7B . . 107.5
C7 C8 H8A . . 109.5
C7 C8 H8B . . 109.5
H8A C8 H8B . . 109.5
C7 C8 H8C . . 109.5
H8A C8 H8C . . 109.5
H8B C8 H8C . . 109.5
N3 C9 C10 . . 116.6(3)
N3 C9 H9A . . 108.1
C10 C9 H9A . . 108.1
N3 C9 H9B . . 108.1
C10 C9 H9B . . 108.1
H9A C9 H9B . . 107.3
C11 C10 C9 . . 110.5(3)
C11 C10 H10A . . 109.6
C9 C10 H10A . . 109.6
C11 C10 H10B . . 109.6
C9 C10 H10B . . 109.6
H10A C10 H10B . . 108.1
C12 C11 C10 . . 113.8(4)
C12 C11 H11A . . 108.8
C10 C11 H11A . . 108.8
C12 C11 H11B . . 108.8
C10 C11 H11B . . 108.8
H11A C11 H11B . . 107.7
C11 C12 H12A . . 109.5
C11 C12 H12B . . 109.5
H12A C12 H12B . . 109.5
C11 C12 H12C . . 109.5
H12A C12 H12C . . 109.5
H12B C12 H12C . . 109.5
C14 C13 N3 . . 115.9(3)
C14 C13 H13A . . 108.3
N3 C13 H13A . . 108.3
C14 C13 H13B . . 108.3
N3 C13 H13B . . 108.3
H13A C13 H13B . . 107.4
C15 C14 C13 . . 110.3(3)
C15 C14 H14A . . 109.6
C13 C14 H14A . . 109.6
C15 C14 H14B . . 109.6
C13 C14 H14B . . 109.6
H14A C14 H14B . . 108.1
C14 C15 C16 . . 113.5(4)
C14 C15 H15A . . 108.9
C16 C15 H15A . . 108.9
C14 C15 H15B . . 108.9
C16 C15 H15B . . 108.9
H15A C15 H15B . . 107.7
C15 C16 H16A . . 109.5
C15 C16 H16B . . 109.5
H16A C16 H16B . . 109.5
C15 C16 H16C . . 109.5
H16A C16 H16C . . 109.5
H16B C16 H16C . . 109.5
C18 C17 N3 . . 116.2(3)
C18 C17 H17A . . 108.2
N3 C17 H17A . . 108.2
C18 C17 H17B . . 108.2
N3 C17 H17B . . 108.2
H17A C17 H17B . . 107.4
C17 C18 C19 . . 112.0(3)
C17 C18 H18A . . 109.2
C19 C18 H18A . . 109.2
C17 C18 H18B . . 109.2
C19 C18 H18B . . 109.2
H18A C18 H18B . . 107.9
C20 C19 C18 . . 112.2(4)
C20 C19 H19A . . 109.2
C18 C19 H19A . . 109.2
C20 C19 H19B . . 109.2
C18 C19 H19B . . 109.2
H19A C19 H19B . . 107.9
C19 C20 H20A . . 109.5
C19 C20 H20B . . 109.5
H20A C20 H20B . . 109.5
C19 C20 H20C . . 109.5
H20A C20 H20C . . 109.5
H20B C20 H20C . . 109.5

loop_
_geom_bond_atom_site_label_1
_geom_bond_atom_site_label_2
_geom_bond_site_symmetry_2
_geom_bond_distance
Pt1 S2 . 2.3184(10)
Pt1 S2 3_666 2.3185(10)
Pt1 S1 . 2.3310(11)
Pt1 S1 3_666 2.3310(11)
S1 C1 . 1.729(4)
S2 C1 . 1.735(4)
C1 C2 . 1.361(6)
C2 C3 . 1.429(6)
C2 C4 . 1.430(6)
C3 N1 . 1.142(5)
C4 N2 . 1.132(6)
N3 C9 . 1.516(5)
N3 C5 . 1.516(4)
N3 C17 . 1.518(5)
N3 C13 . 1.522(4)
C5 C6 . 1.522(5)
C5 H5A . 0.9900
C5 H5B . 0.9900
C6 C7 . 1.518(6)
C6 H6A . 0.9900
C6 H6B . 0.9900
C7 C8 . 1.480(8)
C7 H7A . 0.9900
C7 H7B . 0.9900
C8 H8A . 0.9800
C8 H8B . 0.9800
C8 H8C . 0.9800
C9 C10 . 1.521(6)
C9 H9A . 0.9900
C9 H9B . 0.9900
C10 C11 . 1.521(6)
C10 H10A . 0.9900
C10 H10B . 0.9900
C11 C12 . 1.504(6)
C11 H11A . 0.9900
C11 H11B . 0.9900
C12 H12A . 0.9800
C12 H12B . 0.9800
C12 H12C . 0.9800
C13 C14 . 1.519(5)
C13 H13A . 0.9900
C13 H13B . 0.9900
C14 C15 . 1.509(6)
C14 H14A . 0.9900
C14 H14B . 0.9900
C15 C16 . 1.517(6)
C15 H15A . 0.9900
C15 H15B . 0.9900
C16 H16A . 0.9800
C16 H16B . 0.9800
C16 H16C . 0.9800
C17 C18 . 1.508(6)
C17 H17A . 0.9900
C17 H17B . 0.9900
C18 C19 . 1.522(6)
C18 H18A . 0.9900
C18 H18B . 0.9900
C19 C20 . 1.511(7)
C19 H19A . 0.9900
C19 H19B . 0.9900
C20 H20A . 0.9800
C20 H20B . 0.9800
C20 H20C . 0.9800

loop_
_geom_torsion_atom_site_label_1
_geom_torsion_atom_site_label_2
_geom_torsion_atom_site_label_3
_geom_torsion_atom_site_label_4
_geom_torsion_site_symmetry_1
_geom_torsion
S2 Pt1 S1 C1 . 0.38(13)
S2 Pt1 S1 C1 3_666 -179.62(13)
S1 Pt1 S2 C1 . -0.38(13)
S1 Pt1 S2 C1 3_666 179.62(13)
Pt1 S1 C1 C2 . 179.1(4)
Pt1 S1 C1 S2 . -0.52(17)
Pt1 S2 C1 C2 . -179.1(3)
Pt1 S2 C1 S1 . 0.52(17)
S1 C1 C2 C3 . -175.8(3)
S2 C1 C2 C3 . 3.8(6)
S1 C1 C2 C4 . 3.9(6)
S2 C1 C2 C4 . -176.6(3)
C9 N3 C5 C6 . -59.8(4)
C17 N3 C5 C6 . 58.9(4)
C13 N3 C5 C6 . 179.6(4)
N3 C5 C6 C7 . 173.5(4)
C5 C6 C7 C8 . 67.3(6)
C5 N3 C9 C10 . -57.1(4)
C17 N3 C9 C10 . -178.6(3)
C13 N3 C9 C10 . 60.4(4)
N3 C9 C10 C11 . 178.2(3)
C9 C10 C11 C12 . -177.5(4)
C9 N3 C13 C14 . 61.4(4)
C5 N3 C13 C14 . -177.5(3)
C17 N3 C13 C14 . -56.8(4)
N3 C13 C14 C15 . 178.8(3)
C13 C14 C15 C16 . -178.0(4)
C9 N3 C17 C18 . -176.2(3)
C5 N3 C17 C18 . 62.0(4)
C13 N3 C17 C18 . -55.3(4)
N3 C17 C18 C19 . 178.0(3)
C17 C18 C19 C20 . -173.8(4)
